data_2208984
loop_
_publ_author_name
'Naveen, S.'
'Khanum, S. A.'
'Mahendra, M.'
'Shashikanth, S.'
'Sridhar, M. A.'
'Shashidhara Prasad, J.'

_publ_section_title
;
 (2-Hydroxy-5-methylphenyl)(4-methylphenyl)methanone
;
_journal_coeditor_code RZ6178
_journal_issue 5
_journal_name_full 'Acta Crystallographica Section E'
_journal_page_first o1664
_journal_page_last o1665
_journal_paper_doi 10.1107/S160053680600780X
_journal_volume 62
_journal_year 2006
_chemical_formula_iupac 'C15 H14 O2'
_chemical_formula_moiety 'C15 H14 O2'
_chemical_formula_sum 'C15 H14 O2'
_chemical_formula_weight 226.26
_chemical_name_systematic
;
(2-Hydroxy-5-methylphenyl)(4-methylphenyl)methanone
;
_space_group_IT_number 2
_symmetry_cell_setting triclinic
_symmetry_space_group_name_Hall '-P 1'
_symmetry_space_group_name_H-M 'P -1'
_atom_sites_solution_hydrogens geom
_atom_sites_solution_primary direct
_atom_sites_solution_secondary difmap
_audit_creation_method SHELXL-97
_cell_angle_alpha 88.155(3)
_cell_angle_beta 86.638(7)
_cell_angle_gamma 82.765(8)
_cell_formula_units_Z 2
_cell_length_a 7.4270(5)
_cell_length_b 7.4840(9)
_cell_length_c 10.9400(13)
_cell_measurement_reflns_used 3046
_cell_measurement_temperature 295(2)
_cell_measurement_theta_max 25.01
_cell_measurement_theta_min 2.77
_cell_volume 602.02(11)
_computing_cell_refinement 'SCALEPACK (Otwinowski & Minor, 1997)'
_computing_data_collection 'XPRESS (MacScience, 2002)'
_computing_data_reduction 'SCALEPACK and DENZO (Otwinowski and Minor, 1997)'
_computing_molecular_graphics 'PLATON (Spek, 2003) and ORTEPII (Johnson, 1976)'
_computing_publication_material SHELXL97
_computing_structure_refinement 'SHELXL97 (Sheldrick, 1997)'
_computing_structure_solution 'SHELXS97 (Sheldrick, 1997)'
_diffrn_ambient_temperature 295(2)
_diffrn_detector_area_resol_mean 10.0
_diffrn_measured_fraction_theta_full 0.925
_diffrn_measured_fraction_theta_max 0.901
_diffrn_measurement_device_type 'MacScience DIPLabo 32001'
_diffrn_measurement_method \w
_diffrn_radiation_monochromator graphite
_diffrn_radiation_source 'fine-focus sealed tube'
_diffrn_radiation_type MoK\a
_diffrn_radiation_wavelength 0.71073
_diffrn_reflns_av_R_equivalents 0.0265
_diffrn_reflns_av_sigmaI/netI 0.0285
_diffrn_reflns_limit_h_max 8
_diffrn_reflns_limit_h_min -8
_diffrn_reflns_limit_k_max 8
_diffrn_reflns_limit_k_min -8
_diffrn_reflns_limit_l_max 12
_diffrn_reflns_limit_l_min -12
_diffrn_reflns_number 3046
_diffrn_reflns_theta_full 25.03
_diffrn_reflns_theta_max 25.01
_diffrn_reflns_theta_min 2.77
_diffrn_standards_decay_% 0
_diffrn_standards_interval_count 0
_diffrn_standards_interval_time 0
_diffrn_standards_number 0
_exptl_absorpt_coefficient_mu 0.082
_exptl_absorpt_correction_type none
_exptl_absorpt_process_details none
_exptl_crystal_colour white
_exptl_crystal_density_diffrn 1.248
_exptl_crystal_description block
_exptl_crystal_F_000 240
_exptl_crystal_size_max 0.25
_exptl_crystal_size_mid 0.2
_exptl_crystal_size_min 0.2
_refine_diff_density_max 0.170
_refine_diff_density_min -0.192
_refine_ls_abs_structure_details none
_refine_ls_extinction_coef 0.27(3)
_refine_ls_extinction_method SHELXL97
_refine_ls_goodness_of_fit_ref 1.093
_refine_ls_hydrogen_treatment constr
_refine_ls_matrix_type full
_refine_ls_number_parameters 157
_refine_ls_number_reflns 1905
_refine_ls_number_restraints 0
_refine_ls_restrained_S_all 1.093
_refine_ls_R_factor_all 0.0552
_refine_ls_R_factor_gt 0.0506
_refine_ls_shift/su_max 0.000
_refine_ls_shift/su_mean 0.000
_refine_ls_structure_factor_coef Fsqd
_refine_ls_weighting_details 'calc w=1/[\s^2^(Fo^2^)+(0.0809P)^2^+0.0862P] where P=(Fo^2^+2Fc^2^)/3'
_refine_ls_weighting_scheme calc
_refine_ls_wR_factor_gt 0.1389
_refine_ls_wR_factor_ref 0.1447
_reflns_number_gt 1666
_reflns_number_total 1905
_reflns_threshold_expression I>2\s(I)
_cod_data_source_file rz6178.cif
_cod_data_source_block I
_cod_depositor_comments
;
The following automatic conversions were performed:
'_symmetry_cell_setting' value 'Triclinic' changed to 'triclinic'
according to '/home/saulius/struct/CIF-dictionaries/cif_core.dic'
dictionary named 'cif_core.dic' version 2.4.1 from 2010-06-29.

Automatic conversion script
Id: cif_fix_enum 1527 2010-12-29 10:47:43Z saulius 

The following automatic conversions were performed:

'_symmetry_cell_setting' value 'Triclinic' changed to 'triclinic'
according to /home/saulius/struct/CIF-dictionaries/cif_core.dic
dictionary named 'cif_core.dic' version 2.4.1 from 2010-06-29.

Automatic conversion script
Id: cif_fix_values 1715 2011-07-08 13:25:40Z adriana 
;
_cod_database_code 2208984
_cod_database_fobs_code 2208984

loop_
_symmetry_equiv_pos_as_xyz
'x, y, z'
'-x, -y, -z'

loop_
_atom_site_aniso_label
_atom_site_aniso_U_11
_atom_site_aniso_U_22
_atom_site_aniso_U_33
_atom_site_aniso_U_12
_atom_site_aniso_U_13
_atom_site_aniso_U_23
O15 0.0509(8) 0.0782(8) 0.0764(8) -0.0171(6) 0.0072(6) -0.0036(6)
O16 0.0545(9) 0.0955(10) 0.0650(8) -0.0172(6) -0.0056(6) -0.0162(6)
C1 0.0593(11) 0.0474(8) 0.0465(8) -0.0004(6) -0.0008(6) -0.0003(6)
C2 0.0713(12) 0.0647(10) 0.0423(8) 0.0038(8) 0.0068(7) 0.0029(7)
C3 0.0595(12) 0.0653(10) 0.0573(10) -0.0034(8) 0.0163(8) 0.0073(7)
C4 0.0507(10) 0.0446(8) 0.0589(9) -0.0035(6) 0.0060(7) 0.0023(6)
C5 0.0495(9) 0.0410(7) 0.0480(8) -0.0058(6) 0.0041(6) -0.0014(6)
C6 0.0523(10) 0.0445(8) 0.0459(8) -0.0071(6) 0.0052(6) -0.0011(6)
C7 0.0523(10) 0.0485(8) 0.0523(9) -0.0100(6) -0.0010(7) -0.0064(6)
C8 0.0569(10) 0.0476(8) 0.0426(8) -0.0119(6) -0.0008(6) -0.0076(6)
C9 0.0651(11) 0.0638(10) 0.0460(8) -0.0057(8) -0.0046(7) -0.0018(7)
C10 0.0787(13) 0.0720(11) 0.0402(8) -0.0177(9) -0.0005(7) -0.0001(7)
C11 0.0651(11) 0.0604(9) 0.0463(8) -0.0217(8) 0.0079(7) -0.0144(7)
C12 0.0533(10) 0.0523(9) 0.0564(9) -0.0084(7) 0.0014(7) -0.0101(7)
C13 0.0572(10) 0.0479(8) 0.0452(8) -0.0101(6) 0.0001(6) -0.0015(6)
C14 0.0765(13) 0.0728(11) 0.0518(9) -0.0088(9) -0.0091(8) -0.0077(8)
C17 0.0775(14) 0.0981(14) 0.0627(11) -0.0260(11) 0.0207(9) -0.0195(10)

loop_
_atom_site_type_symbol
_atom_site_label
_atom_site_fract_x
_atom_site_fract_y
_atom_site_fract_z
_atom_site_U_iso_or_equiv
_atom_site_thermal_displace_type
_atom_site_calc_flag
_atom_site_refinement_flags
_atom_site_occupancy
O O15 -0.22985(16) 0.19497(17) 0.49289(12) 0.0681(5) Uani . . 1.000
O O16 -0.06188(17) 0.22443(18) 0.28141(11) 0.0706(5) Uani . . 1.000
C C1 0.2344(2) 0.33782(19) 0.64240(13) 0.0517(5) Uani . . 1.000
C C2 0.0782(3) 0.3049(2) 0.71379(14) 0.0610(6) Uani . . 1.000
C C3 -0.0724(2) 0.2563(2) 0.66342(15) 0.0620(6) Uani . . 1.000
C C4 -0.0750(2) 0.2365(2) 0.53842(15) 0.0520(5) Uani . . 1.000
C C5 0.0823(2) 0.25895(18) 0.46406(13) 0.0464(5) Uani . . 1.000
C C6 0.2325(2) 0.31146(19) 0.51877(13) 0.0478(5) Uani . . 1.000
C C7 0.0820(2) 0.2334(2) 0.33100(14) 0.0507(5) Uani . . 1.000
C C8 0.2541(2) 0.21779(19) 0.25287(13) 0.0485(5) Uani . . 1.000
C C9 0.2534(2) 0.3055(2) 0.13913(14) 0.0584(6) Uani . . 1.000
C C10 0.4075(3) 0.2908(2) 0.06170(14) 0.0631(6) Uani . . 1.000
C C11 0.5658(2) 0.1847(2) 0.09308(14) 0.0562(5) Uani . . 1.000
C C12 0.5639(2) 0.0938(2) 0.20591(14) 0.0538(5) Uani . . 1.000
C C13 0.4119(2) 0.11068(19) 0.28521(13) 0.0499(5) Uani . . 1.000
C C14 0.3953(3) 0.3991(3) 0.69801(15) 0.0667(6) Uani . . 1.000
C C17 0.7336(3) 0.1691(3) 0.00878(18) 0.0787(8) Uani . . 1.000
H H2 0.07690 0.31640 0.79820 0.0730 Uiso calc R 1.000
H H3 -0.17370 0.23640 0.71370 0.0740 Uiso calc R 1.000
H H6 0.33530 0.32920 0.46940 0.0570 Uiso calc R 1.000
H H9 0.14810 0.37480 0.11490 0.0700 Uiso calc R 1.000
H H10 0.40520 0.35330 -0.01320 0.0760 Uiso calc R 1.000
H H12 0.66760 0.01990 0.22840 0.0650 Uiso calc R 1.000
H H13 0.41480 0.05010 0.36080 0.0600 Uiso calc R 1.000
H H14A 0.48650 0.41780 0.63460 0.1000 Uiso calc R 1.000
H H14B 0.44430 0.30880 0.75550 0.1000 Uiso calc R 1.000
H H14C 0.35810 0.50980 0.73950 0.1000 Uiso calc R 1.000
H H15 -0.21560 0.18660 0.41830 0.1020 Uiso calc R 1.000
H H17A 0.73500 0.06710 -0.04240 0.1180 Uiso calc R 1.000
H H17B 0.83940 0.15380 0.05630 0.1180 Uiso calc R 1.000
H H17C 0.73390 0.27660 -0.04150 0.1180 Uiso calc R 1.000

loop_
_atom_type_symbol
_atom_type_description
_atom_type_scat_dispersion_real
_atom_type_scat_dispersion_imag
_atom_type_scat_source
O O 0.0106 0.0060 'International Tables Vol C Tables 4.2.6.8 and 6.1.1.4'
H H 0.0000 0.0000 'International Tables Vol C Tables 4.2.6.8 and 6.1.1.4'
C C 0.0033 0.0016 'International Tables Vol C Tables 4.2.6.8 and 6.1.1.4'

loop_
_geom_angle_atom_site_label_1
_geom_angle_atom_site_label_2
_geom_angle_atom_site_label_3
_geom_angle
_geom_angle_publ_flag
C4 O15 H15 109.47 no
C2 C1 C14 121.76(14) no
C6 C1 C14 121.59(14) no
C2 C1 C6 116.64(14) no
C1 C2 C3 122.28(14) no
C2 C3 C4 120.49(15) no
O15 C4 C3 118.06(14) yes
O15 C4 C5 122.84(14) yes
C3 C4 C5 119.10(14) no
C4 C5 C6 118.61(13) no
C4 C5 C7 119.38(13) no
C6 C5 C7 121.97(13) no
C1 C6 C5 122.75(14) no
O16 C7 C8 118.28(14) yes
C5 C7 C8 121.11(13) no
O16 C7 C5 120.61(14) yes
C7 C8 C13 123.10(13) no
C9 C8 C13 118.50(13) no
C7 C8 C9 118.28(13) no
C8 C9 C10 120.60(14) no
C9 C10 C11 121.40(14) no
C10 C11 C12 117.60(14) no
C10 C11 C17 121.34(15) no
C12 C11 C17 121.06(15) no
C11 C12 C13 121.49(14) no
C8 C13 C12 120.38(13) no
C1 C2 H2 118.90 no
C3 C2 H2 118.83 no
C2 C3 H3 119.78 no
C4 C3 H3 119.74 no
C1 C6 H6 118.61 no
C5 C6 H6 118.64 no
C8 C9 H9 119.74 no
C10 C9 H9 119.66 no
C9 C10 H10 119.26 no
C11 C10 H10 119.34 no
C11 C12 H12 119.26 no
C13 C12 H12 119.25 no
C8 C13 H13 119.79 no
C12 C13 H13 119.83 no
C1 C14 H14A 109.46 no
C1 C14 H14B 109.47 no
C1 C14 H14C 109.46 no
H14A C14 H14B 109.48 no
H14A C14 H14C 109.49 no
H14B C14 H14C 109.47 no
C11 C17 H17A 109.54 no
C11 C17 H17B 109.48 no
C11 C17 H17C 109.47 no
H17A C17 H17B 109.48 no
H17A C17 H17C 109.44 no
H17B C17 H17C 109.42 no

loop_
_geom_bond_atom_site_label_1
_geom_bond_atom_site_label_2
_geom_bond_distance
_geom_bond_publ_flag
O15 C4 1.354(2) yes
O16 C7 1.237(2) yes
O15 H15 0.8201 no
C1 C2 1.404(3) no
C1 C14 1.500(3) no
C1 C6 1.374(2) no
C2 C3 1.369(3) no
C3 C4 1.382(2) no
C4 C5 1.409(2) no
C5 C7 1.474(2) no
C5 C6 1.400(2) no
C7 C8 1.490(2) no
C8 C13 1.391(2) no
C8 C9 1.388(2) no
C9 C10 1.378(3) no
C10 C11 1.388(2) no
C11 C17 1.501(3) no
C11 C12 1.390(2) no
C12 C13 1.378(2) no
C2 H2 0.9296 no
C3 H3 0.9302 no
C6 H6 0.9300 no
C9 H9 0.9296 no
C10 H10 0.9303 no
C12 H12 0.9305 no
C13 H13 0.9302 no
C14 H14A 0.9603 no
C14 H14B 0.9603 no
C14 H14C 0.9595 no
C17 H17A 0.9598 no
C17 H17B 0.9603 no
C17 H17C 0.9600 no

loop_
_geom_contact_atom_site_label_1
_geom_contact_atom_site_label_2
_geom_contact_distance
_geom_contact_site_symmetry_2
_geom_contact_publ_flag
O15 O16 2.5798(18) . no
O16 C12 3.220(2) 1_455 no
O16 O15 2.5798(18) . no
O15 H13 2.8285 2_556 no
O15 H14A 2.9191 1_455 no
O16 H9 2.6446 . no
O16 H12 2.7721 1_455 no
O16 H15 1.8654 . no
O16 H17B 2.6972 1_455 no
O16 H14C 2.7886 2_566 no
C2 C7 3.538(2) 2_566 no
C4 C6 3.487(2) 2_566 no
C6 C13 3.147(2) . no
C6 C4 3.487(2) 2_566 no
C7 C2 3.538(2) 2_566 no
C12 O16 3.220(2) 1_655 no
C13 C6 3.147(2) . no
C1 H12 3.0135 2_656 no
C2 H12 2.9594 2_656 no
C5 H13 2.9380 . no
C6 H13 2.8146 . no
C7 H15 2.4179 . no
C8 H6 2.6630 . no
C9 H17A 3.0037 2_655 no
C10 H17A 3.0192 2_655 no
C12 H15 3.0659 1_655 no
C12 H14B 3.0367 2_656 no
C13 H6 2.6272 . no
H6 C8 2.6630 . no
H6 C13 2.6272 . no
H6 H13 2.4269 . no
H6 H14A 2.3388 . no
H9 O16 2.6446 . no
H10 H14B 2.5577 1_554 no
H10 H17C 2.4403 . no
H12 O16 2.7721 1_655 no
H12 H17B 2.4690 . no
H12 C1 3.0135 2_656 no
H12 C2 2.9594 2_656 no
H13 C5 2.9380 . no
H13 C6 2.8146 . no
H13 H6 2.4269 . no
H13 O15 2.8285 2_556 no
H14A O15 2.9191 1_655 no
H14A H6 2.3388 . no
H14B H10 2.5577 1_556 no
H14B C12 3.0367 2_656 no
H14C O16 2.7886 2_566 no
H15 O16 1.8654 . no
H15 C7 2.4179 . no
H15 C12 3.0659 1_455 no
H17A C9 3.0037 2_655 no
H17A C10 3.0192 2_655 no
H17B O16 2.6972 1_655 no
H17B H12 2.4690 . no
H17C H10 2.4403 . no

loop_
_geom_hbond_atom_site_label_D
_geom_hbond_atom_site_label_H
_geom_hbond_atom_site_label_A
_geom_hbond_distance_DH
_geom_hbond_distance_HA
_geom_hbond_distance_DA
_geom_hbond_angle_DHA
_geom_hbond_publ_flag
O15 H15 O16 0.82 1.87 2.5798(18) 145 yes

loop_
_geom_torsion_atom_site_label_1
_geom_torsion_atom_site_label_2
_geom_torsion_atom_site_label_3
_geom_torsion_atom_site_label_4
_geom_torsion
_geom_torsion_publ_flag
C2 C1 C6 C5 1.6(2) no
C14 C1 C6 C5 -178.26(15) no
C6 C1 C2 C3 -2.7(2) no
C14 C1 C2 C3 177.18(16) no
C1 C2 C3 C4 0.5(2) no
C2 C3 C4 O15 -177.52(14) no
C2 C3 C4 C5 2.9(2) no
O15 C4 C5 C6 176.57(14) no
C3 C4 C5 C7 178.43(13) no
O15 C4 C5 C7 -1.2(2) no
C3 C4 C5 C6 -3.8(2) no
C4 C5 C6 C1 1.6(2) no
C4 C5 C7 C8 -167.12(13) no
C7 C5 C6 C1 179.26(14) no
C4 C5 C7 O16 12.9(2) no
C6 C5 C7 C8 15.2(2) no
C6 C5 C7 O16 -164.75(15) no
C5 C7 C8 C9 -138.87(14) no
C5 C7 C8 C13 45.2(2) no
O16 C7 C8 C13 -134.77(16) no
O16 C7 C8 C9 41.1(2) no
C7 C8 C13 C12 176.32(14) no
C7 C8 C9 C10 -177.97(14) no
C13 C8 C9 C10 -1.9(2) no
C9 C8 C13 C12 0.5(2) no
C8 C9 C10 C11 1.8(2) no
C9 C10 C11 C17 -179.88(16) no
C9 C10 C11 C12 -0.2(2) no
C10 C11 C12 C13 -1.3(2) no
C17 C11 C12 C13 178.42(16) no
C11 C12 C13 C8 1.1(2) no

loop_
_cod_related_entry_id
_cod_related_entry_database
_cod_related_entry_code
1 ChemSpider 9783038
